data_2017637
loop_
_publ_author_name
'Andrade, L. C. R.'
'de Almeida, M. J. M.'
'Neves, M. A. C.'
'Dinis, T. C. P.'
'S\'a e Melo, M. L.'

_publ_section_title
;
 6\b-Methyl-<i>B</i>-norandrostenedione
;
_journal_coeditor_code SQ3232
_journal_issue 4
_journal_name_full 'Acta Crystallographica Section C'
_journal_page_first o185
_journal_page_last o186
_journal_paper_doi 10.1107/S0108270110005871
_journal_volume 66
_journal_year 2010
_chemical_formula_iupac 'C19 H26 O2'
_chemical_formula_moiety 'C19 H26 O2'
_chemical_formula_sum 'C19 H26 O2'
_chemical_formula_weight 286.40
_space_group_crystal_system monoclinic
_space_group_IT_number 4
_space_group_name_Hall 'P 2yb'
_space_group_name_H-M_alt 'P 1 21 1'
_atom_sites_solution_hydrogens geom
_atom_sites_solution_primary direct
_atom_sites_solution_secondary difmap
_audit_creation_method SHELXL-97
_cell_angle_alpha 90.00
_cell_angle_beta 100.49(3)
_cell_angle_gamma 90.00
_cell_formula_units_Z 2
_cell_length_a 6.2000(12)
_cell_length_b 10.890(2)
_cell_length_c 12.530(3)
_cell_measurement_reflns_used 1004
_cell_measurement_temperature 293(2)
_cell_measurement_theta_max 18.75
_cell_measurement_theta_min 2.52
_cell_volume 831.9(3)
_computing_cell_refinement 'SAINT (Bruker, 2003)'
_computing_data_collection 'SMART (Bruker, 2003)'
_computing_data_reduction 'SAINT (Bruker, 2003)'
_computing_molecular_graphics 'ORTEPII (Johnson, 1976)'
_computing_publication_material 'SHELXL97 (Sheldrick, 2008)'
_computing_structure_refinement 'SHELXL97 (Sheldrick, 2008)'
_computing_structure_solution 'SHELXS97 (Sheldrick, 2008)'
_diffrn_ambient_temperature 293(2)
_diffrn_measured_fraction_theta_full 0.989
_diffrn_measured_fraction_theta_max 0.989
_diffrn_measurement_device_type 'Bruker APEX CCD area-detector'
_diffrn_measurement_method '\f and \w'
_diffrn_radiation_monochromator graphite
_diffrn_radiation_source 'fine-focus sealed tube'
_diffrn_radiation_type MoK\a
_diffrn_radiation_wavelength 0.71073
_diffrn_reflns_av_R_equivalents 0.0201
_diffrn_reflns_av_sigmaI/netI 0.0149
_diffrn_reflns_limit_h_max 7
_diffrn_reflns_limit_h_min -8
_diffrn_reflns_limit_k_max 14
_diffrn_reflns_limit_k_min -13
_diffrn_reflns_limit_l_max 14
_diffrn_reflns_limit_l_min -16
_diffrn_reflns_number 18767
_diffrn_reflns_theta_full 27.86
_diffrn_reflns_theta_max 27.86
_diffrn_reflns_theta_min 1.65
_exptl_absorpt_coefficient_mu 0.072
_exptl_absorpt_correction_T_max 0.985
_exptl_absorpt_correction_T_min 0.980
_exptl_absorpt_correction_type multi-scan
_exptl_absorpt_process_details '(SADABS; Sheldrick, 2000)'
_exptl_crystal_colour colourless
_exptl_crystal_density_diffrn 1.143
_exptl_crystal_density_method 'not measured'
_exptl_crystal_description prism
_exptl_crystal_F_000 312
_exptl_crystal_size_max 0.28
_exptl_crystal_size_mid 0.24
_exptl_crystal_size_min 0.21
_refine_diff_density_max 0.107
_refine_diff_density_min -0.138
_refine_ls_abs_structure_details unk
_refine_ls_extinction_method none
_refine_ls_goodness_of_fit_ref 1.060
_refine_ls_hydrogen_treatment constr
_refine_ls_matrix_type full
_refine_ls_number_parameters 193
_refine_ls_number_reflns 2063
_refine_ls_number_restraints 0
_refine_ls_restrained_S_all 1.060
_refine_ls_R_factor_all 0.0500
_refine_ls_R_factor_gt 0.0363
_refine_ls_shift/su_max 0.000
_refine_ls_shift/su_mean 0.000
_refine_ls_structure_factor_coef Fsqd
_refine_ls_weighting_details 'calc w=1/[\s^2^(Fo^2^)+(0.0571P)^2^+0.0324P] where P=(Fo^2^+2Fc^2^)/3'
_refine_ls_weighting_scheme calc
_refine_ls_wR_factor_gt 0.0926
_refine_ls_wR_factor_ref 0.0997
_reflns_number_gt 1681
_reflns_number_total 2063
_reflns_threshold_expression >2sigma(I)
_cod_data_source_file sq3232.cif
_cod_data_source_block I
_cod_depositor_comments
;
 Updating space group information.

 Antanas Vaitkus,
 2018-07-31
;
_cod_original_sg_symbol_H-M P21
_cod_database_code 2017637
_cod_database_fobs_code 2017637

loop_
_space_group_symop_id
_space_group_symop_operation_xyz
1 x,y,z
2 -x,y+1/2,-z

loop_
_atom_site_type_symbol
_atom_site_label
_atom_site_fract_x
_atom_site_fract_y
_atom_site_fract_z
_atom_site_U_iso_or_equiv
_atom_site_adp_type
_atom_site_calc_flag
_atom_site_refinement_flags
_atom_site_occupancy
_atom_site_disorder_assembly
_atom_site_disorder_group
O O3 0.5631(3) -0.0052(2) 0.64262(12) 0.0859(6) Uani d . 1 . .
O O17 0.7520(4) 0.3925(2) -0.09009(15) 0.0989(7) Uani d . 1 . .
C C1 0.7719(4) 0.2483(2) 0.50049(16) 0.0603(5) Uani d . 1 . .
H H1A 0.6257 0.2776 0.4705 0.072 Uiso calc R 1 . .
H H1B 0.8647 0.3192 0.5212 0.072 Uiso calc R 1 . .
C C2 0.7627(4) 0.1705(3) 0.60146(17) 0.0688(6) Uani d . 1 . .
H H2A 0.9111 0.1557 0.6396 0.083 Uiso calc R 1 . .
H H2B 0.6864 0.2163 0.6496 0.083 Uiso calc R 1 . .
C C3 0.6488(3) 0.0486(2) 0.57534(16) 0.0597(5) Uani d . 1 . .
C C4 0.6400(3) -0.0006(2) 0.46559(16) 0.0547(5) Uani d . 1 . .
H H4 0.5665 -0.0742 0.4470 0.066 Uiso calc R 1 . .
C C5 0.7337(3) 0.05629(17) 0.39162(14) 0.0429(4) Uani d . 1 . .
C C6 0.7088(3) 0.02076(17) 0.27229(15) 0.0461(4) Uani d . 1 . .
H H6 0.5525 0.0238 0.2402 0.055 Uiso calc R 1 . .
C C8 0.8247(3) 0.12602(17) 0.22295(14) 0.0431(4) Uani d . 1 . .
H H8 0.9799 0.1045 0.2284 0.052 Uiso calc R 1 . .
C C9 0.8077(3) 0.23460(17) 0.29987(14) 0.0429(4) Uani d . 1 . .
H H9 0.6520 0.2570 0.2884 0.051 Uiso calc R 1 . .
C C10 0.8610(3) 0.17559(17) 0.41394(14) 0.0447(4) Uani d . 1 . .
C C11 0.9296(4) 0.3497(2) 0.27459(18) 0.0612(5) Uani d . 1 . .
H H11A 1.0862 0.3341 0.2885 0.073 Uiso calc R 1 . .
H H11B 0.9006 0.4164 0.3213 0.073 Uiso calc R 1 . .
C C12 0.8542(4) 0.3865(2) 0.15472(18) 0.0646(6) Uani d . 1 . .
H H12A 0.7036 0.4150 0.1440 0.078 Uiso calc R 1 . .
H H12B 0.9445 0.4536 0.1372 0.078 Uiso calc R 1 . .
C C13 0.8705(3) 0.2791(2) 0.07891(17) 0.0566(5) Uani d . 1 . .
C C14 0.7365(3) 0.16807(19) 0.10807(14) 0.0480(4) Uani d . 1 . .
H H14 0.5878 0.1986 0.1080 0.058 Uiso calc R 1 . .
C C15 0.7195(5) 0.0820(2) 0.01026(16) 0.0708(7) Uani d . 1 . .
H H15A 0.5981 0.0251 0.0070 0.085 Uiso calc R 1 . .
H H15B 0.8541 0.0361 0.0119 0.085 Uiso calc R 1 . .
C C16 0.6795(6) 0.1729(3) -0.08528(19) 0.0939(9) Uani d . 1 . .
H H16A 0.7572 0.1467 -0.1419 0.113 Uiso calc R 1 . .
H H16B 0.5243 0.1779 -0.1156 0.113 Uiso calc R 1 . .
C C17 0.7652(4) 0.2971(3) -0.03964(19) 0.0718(7) Uani d . 1 . .
C C18 1.1134(4) 0.2463(3) 0.0779(2) 0.0771(7) Uani d . 1 . .
H H18A 1.1851 0.3153 0.0517 0.116 Uiso calc R 1 . .
H H18B 1.1197 0.1771 0.0311 0.116 Uiso calc R 1 . .
H H18C 1.1860 0.2264 0.1501 0.116 Uiso calc R 1 . .
C C19 1.1077(3) 0.1490(2) 0.44974(18) 0.0640(6) Uani d . 1 . .
H H19A 1.1309 0.1038 0.5166 0.096 Uiso calc R 1 . .
H H19B 1.1869 0.2251 0.4601 0.096 Uiso calc R 1 . .
H H19C 1.1590 0.1015 0.3948 0.096 Uiso calc R 1 . .
C C66 0.7940(5) -0.1080(2) 0.25294(19) 0.0711(6) Uani d . 1 . .
H H66A 0.9481 -0.1125 0.2821 0.107 Uiso calc R 1 . .
H H66B 0.7700 -0.1245 0.1764 0.107 Uiso calc R 1 . .
H H66C 0.7172 -0.1678 0.2882 0.107 Uiso calc R 1 . .

loop_
_atom_site_aniso_label
_atom_site_aniso_U_11
_atom_site_aniso_U_22
_atom_site_aniso_U_33
_atom_site_aniso_U_12
_atom_site_aniso_U_13
_atom_site_aniso_U_23
O3 0.0890(11) 0.1116(15) 0.0628(9) -0.0086(11) 0.0292(8) 0.0188(10)
O17 0.1106(15) 0.1049(16) 0.0816(12) 0.0152(12) 0.0186(10) 0.0488(12)
C1 0.0836(13) 0.0494(12) 0.0475(10) 0.0074(11) 0.0105(10) -0.0053(9)
C2 0.0907(15) 0.0712(14) 0.0457(11) 0.0079(14) 0.0159(10) -0.0024(11)
C3 0.0579(10) 0.0728(14) 0.0503(11) 0.0085(10) 0.0150(9) 0.0146(11)
C4 0.0567(10) 0.0524(11) 0.0565(11) -0.0049(9) 0.0142(8) 0.0058(9)
C5 0.0402(8) 0.0404(9) 0.0483(9) 0.0035(8) 0.0084(7) 0.0027(8)
C6 0.0497(9) 0.0419(10) 0.0461(9) -0.0029(8) 0.0074(7) 0.0005(8)
C8 0.0407(8) 0.0432(9) 0.0461(9) 0.0033(7) 0.0099(7) 0.0027(8)
C9 0.0411(8) 0.0398(9) 0.0479(9) 0.0003(8) 0.0086(7) 0.0030(8)
C10 0.0458(8) 0.0428(9) 0.0445(9) -0.0005(8) 0.0052(7) -0.0001(8)
C11 0.0769(13) 0.0440(11) 0.0626(13) -0.0101(10) 0.0121(10) 0.0008(10)
C12 0.0777(14) 0.0482(12) 0.0712(13) -0.0014(11) 0.0220(11) 0.0170(11)
C13 0.0554(10) 0.0606(12) 0.0570(11) 0.0088(9) 0.0183(8) 0.0162(10)
C14 0.0484(8) 0.0508(10) 0.0461(9) 0.0061(9) 0.0122(7) 0.0041(9)
C15 0.0964(17) 0.0722(17) 0.0452(11) 0.0077(13) 0.0165(11) -0.0041(11)
C16 0.135(2) 0.101(2) 0.0459(13) 0.021(2) 0.0160(14) 0.0050(14)
C17 0.0767(15) 0.0866(18) 0.0572(13) 0.0192(13) 0.0258(11) 0.0210(13)
C18 0.0627(12) 0.0866(17) 0.0899(17) 0.0086(13) 0.0346(11) 0.0285(15)
C19 0.0488(10) 0.0732(15) 0.0649(12) -0.0061(10) -0.0035(9) 0.0078(12)
C66 0.1097(19) 0.0432(11) 0.0621(13) 0.0017(12) 0.0196(12) -0.0020(10)

loop_
_atom_type_symbol
_atom_type_description
_atom_type_scat_dispersion_real
_atom_type_scat_dispersion_imag
_atom_type_scat_source
C C 0.0033 0.0016 'International Tables Vol C Tables 4.2.6.8 and 6.1.1.4'
H H 0.0000 0.0000 'International Tables Vol C Tables 4.2.6.8 and 6.1.1.4'
O O 0.0106 0.0060 'International Tables Vol C Tables 4.2.6.8 and 6.1.1.4'

loop_
_geom_angle_atom_site_label_1
_geom_angle_atom_site_label_2
_geom_angle_atom_site_label_3
_geom_angle_site_symmetry_1
_geom_angle_site_symmetry_3
_geom_angle
_geom_angle_publ_flag
C10 C1 C2 . . 111.91(19) ?
C10 C1 H1A . . 109.2 ?
C2 C1 H1A . . 109.2 ?
C10 C1 H1B . . 109.2 ?
C2 C1 H1B . . 109.2 ?
H1A C1 H1B . . 107.9 ?
C3 C2 C1 . . 113.13(18) ?
C3 C2 H2A . . 109.0 ?
C1 C2 H2A . . 109.0 ?
C3 C2 H2B . . 109.0 ?
C1 C2 H2B . . 109.0 ?
H2A C2 H2B . . 107.8 ?
O3 C3 C4 . . 121.6(2) ?
O3 C3 C2 . . 121.0(2) ?
C4 C3 C2 . . 117.38(18) ?
C5 C4 C3 . . 122.3(2) ?
C5 C4 H4 . . 118.8 ?
C3 C4 H4 . . 118.8 ?
C4 C5 C10 . . 123.17(18) ?
C4 C5 C6 . . 125.79(18) ?
C10 C5 C6 . . 110.72(15) ?
C5 C6 C66 . . 114.25(17) ?
C5 C6 C8 . . 103.49(15) ?
C66 C6 C8 . . 114.69(17) ?
C5 C6 H6 . . 108.0 ?
C66 C6 H6 . . 108.0 ?
C8 C6 H6 . . 108.0 ?
C14 C8 C6 . . 119.47(16) ?
C14 C8 C9 . . 107.95(15) ?
C6 C8 C9 . . 103.27(14) ?
C14 C8 H8 . . 108.6 ?
C6 C8 H8 . . 108.6 ?
C9 C8 H8 . . 108.6 ?
C11 C9 C8 . . 114.02(16) ?
C11 C9 C10 . . 120.15(16) ?
C8 C9 C10 . . 103.39(14) ?
C11 C9 H9 . . 106.1 ?
C8 C9 H9 . . 106.1 ?
C10 C9 H9 . . 106.1 ?
C5 C10 C1 . . 109.36(16) ?
C5 C10 C19 . . 110.33(16) ?
C1 C10 C19 . . 111.06(16) ?
C5 C10 C9 . . 99.71(14) ?
C1 C10 C9 . . 113.41(15) ?
C19 C10 C9 . . 112.38(16) ?
C9 C11 C12 . . 110.00(17) ?
C9 C11 H11A . . 109.7 ?
C12 C11 H11A . . 109.7 ?
C9 C11 H11B . . 109.7 ?
C12 C11 H11B . . 109.7 ?
H11A C11 H11B . . 108.2 ?
C13 C12 C11 . . 111.43(18) ?
C13 C12 H12A . . 109.3 ?
C11 C12 H12A . . 109.3 ?
C13 C12 H12B . . 109.3 ?
C11 C12 H12B . . 109.3 ?
H12A C12 H12B . . 108.0 ?
C12 C13 C17 . . 116.44(19) ?
C12 C13 C14 . . 110.70(16) ?
C17 C13 C14 . . 100.20(18) ?
C12 C13 C18 . . 110.9(2) ?
C17 C13 C18 . . 105.42(18) ?
C14 C13 C18 . . 112.70(18) ?
C8 C14 C15 . . 122.40(17) ?
C8 C14 C13 . . 110.11(15) ?
C15 C14 C13 . . 104.54(16) ?
C8 C14 H14 . . 106.3 ?
C15 C14 H14 . . 106.3 ?
C13 C14 H14 . . 106.3 ?
C14 C15 C16 . . 101.9(2) ?
C14 C15 H15A . . 111.4 ?
C16 C15 H15A . . 111.4 ?
C14 C15 H15B . . 111.4 ?
C16 C15 H15B . . 111.4 ?
H15A C15 H15B . . 109.2 ?
C17 C16 C15 . . 106.4(2) ?
C17 C16 H16A . . 110.4 ?
C15 C16 H16A . . 110.4 ?
C17 C16 H16B . . 110.4 ?
C15 C16 H16B . . 110.4 ?
H16A C16 H16B . . 108.6 ?
O17 C17 C13 . . 126.5(3) ?
O17 C17 C16 . . 125.4(2) ?
C13 C17 C16 . . 108.1(2) ?
C13 C18 H18A . . 109.5 ?
C13 C18 H18B . . 109.5 ?
H18A C18 H18B . . 109.5 ?
C13 C18 H18C . . 109.5 ?
H18A C18 H18C . . 109.5 ?
H18B C18 H18C . . 109.5 ?
C10 C19 H19A . . 109.5 ?
C10 C19 H19B . . 109.5 ?
H19A C19 H19B . . 109.5 ?
C10 C19 H19C . . 109.5 ?
H19A C19 H19C . . 109.5 ?
H19B C19 H19C . . 109.5 ?
C6 C66 H66A . . 109.5 ?
C6 C66 H66B . . 109.5 ?
H66A C66 H66B . . 109.5 ?
C6 C66 H66C . . 109.5 ?
H66A C66 H66C . . 109.5 ?
H66B C66 H66C . . 109.5 ?

loop_
_geom_bond_atom_site_label_1
_geom_bond_atom_site_label_2
_geom_bond_site_symmetry_2
_geom_bond_distance
_geom_bond_publ_flag
O3 C3 . 1.224(3) ?
O17 C17 . 1.211(3) ?
C1 C10 . 1.525(3) ?
C1 C2 . 1.532(3) ?
C1 H1A . 0.9700 ?
C1 H1B . 0.9700 ?
C2 C3 . 1.511(4) ?
C2 H2A . 0.9700 ?
C2 H2B . 0.9700 ?
C3 C4 . 1.468(3) ?
C4 C5 . 1.333(3) ?
C4 H4 . 0.9300 ?
C5 C10 . 1.519(3) ?
C5 C6 . 1.525(3) ?
C6 C66 . 1.533(3) ?
C6 C8 . 1.541(3) ?
C6 H6 . 0.9800 ?
C8 C14 . 1.515(2) ?
C8 C9 . 1.541(3) ?
C8 H8 . 0.9800 ?
C9 C11 . 1.526(3) ?
C9 C10 . 1.547(2) ?
C9 H9 . 0.9800 ?
C10 C19 . 1.541(3) ?
C11 C12 . 1.543(3) ?
C11 H11A . 0.9700 ?
C11 H11B . 0.9700 ?
C12 C13 . 1.521(3) ?
C12 H12A . 0.9700 ?
C12 H12B . 0.9700 ?
C13 C17 . 1.522(3) ?
C13 C14 . 1.548(3) ?
C13 C18 . 1.550(3) ?
C14 C15 . 1.531(3) ?
C14 H14 . 0.9800 ?
C15 C16 . 1.538(4) ?
C15 H15A . 0.9700 ?
C15 H15B . 0.9700 ?
C16 C17 . 1.526(5) ?
C16 H16A . 0.9700 ?
C16 H16B . 0.9700 ?
C18 H18A . 0.9600 ?
C18 H18B . 0.9600 ?
C18 H18C . 0.9600 ?
C19 H19A . 0.9600 ?
C19 H19B . 0.9600 ?
C19 H19C . 0.9600 ?
C66 H66A . 0.9600 ?
C66 H66B . 0.9600 ?
C66 H66C . 0.9600 ?

loop_
_geom_torsion_atom_site_label_1
_geom_torsion_atom_site_label_2
_geom_torsion_atom_site_label_3
_geom_torsion_atom_site_label_4
_geom_torsion_site_symmetry_1
_geom_torsion_site_symmetry_2
_geom_torsion_site_symmetry_3
_geom_torsion_site_symmetry_4
_geom_torsion
_geom_torsion_publ_flag
C10 C1 C2 C3 . . . . -50.7(3) ?
C1 C2 C3 O3 . . . . -155.4(2) ?
C1 C2 C3 C4 . . . . 23.0(3) ?
O3 C3 C4 C5 . . . . -179.5(2) ?
C2 C3 C4 C5 . . . . 2.1(3) ?
C3 C4 C5 C10 . . . . 1.1(3) ?
C3 C4 C5 C6 . . . . -171.83(17) ?
C4 C5 C6 C66 . . . . -61.8(3) ?
C10 C5 C6 C66 . . . . 124.54(18) ?
C4 C5 C6 C8 . . . . 172.79(18) ?
C10 C5 C6 C8 . . . . -0.86(18) ?
C5 C6 C8 C14 . . . . -145.17(16) ?
C66 C6 C8 C14 . . . . 89.7(2) ?
C5 C6 C8 C9 . . . . -25.36(17) ?
C66 C6 C8 C9 . . . . -150.48(17) ?
C14 C8 C9 C11 . . . . -57.7(2) ?
C6 C8 C9 C11 . . . . 174.86(15) ?
C14 C8 C9 C10 . . . . 170.11(14) ?
C6 C8 C9 C10 . . . . 42.68(16) ?
C4 C5 C10 C1 . . . . -28.4(2) ?
C6 C5 C10 C1 . . . . 145.43(16) ?
C4 C5 C10 C19 . . . . 94.0(2) ?
C6 C5 C10 C19 . . . . -92.12(18) ?
C4 C5 C10 C9 . . . . -147.59(18) ?
C6 C5 C10 C9 . . . . 26.26(17) ?
C2 C1 C10 C5 . . . . 51.9(2) ?
C2 C1 C10 C19 . . . . -70.1(2) ?
C2 C1 C10 C9 . . . . 162.17(17) ?
C11 C9 C10 C5 . . . . -170.02(17) ?
C8 C9 C10 C5 . . . . -41.55(15) ?
C11 C9 C10 C1 . . . . 73.8(2) ?
C8 C9 C10 C1 . . . . -157.69(15) ?
C11 C9 C10 C19 . . . . -53.2(2) ?
C8 C9 C10 C19 . . . . 75.31(19) ?
C8 C9 C11 C12 . . . . 53.9(2) ?
C10 C9 C11 C12 . . . . 177.44(17) ?
C9 C11 C12 C13 . . . . -52.3(2) ?
C11 C12 C13 C17 . . . . 169.96(19) ?
C11 C12 C13 C14 . . . . 56.4(2) ?
C11 C12 C13 C18 . . . . -69.5(2) ?
C6 C8 C14 C15 . . . . -60.0(3) ?
C9 C8 C14 C15 . . . . -177.45(18) ?
C6 C8 C14 C13 . . . . 176.65(15) ?
C9 C8 C14 C13 . . . . 59.24(18) ?
C12 C13 C14 C8 . . . . -60.8(2) ?
C17 C13 C14 C8 . . . . 175.75(17) ?
C18 C13 C14 C8 . . . . 64.1(2) ?
C12 C13 C14 C15 . . . . 166.04(17) ?
C17 C13 C14 C15 . . . . 42.6(2) ?
C18 C13 C14 C15 . . . . -69.0(2) ?
C8 C14 C15 C16 . . . . -166.3(2) ?
C13 C14 C15 C16 . . . . -40.4(2) ?
C14 C15 C16 C17 . . . . 22.1(3) ?
C12 C13 C17 O17 . . . . 32.8(4) ?
C14 C13 C17 O17 . . . . 152.2(3) ?
C18 C13 C17 O17 . . . . -90.6(3) ?
C12 C13 C17 C16 . . . . -147.6(2) ?
C14 C13 C17 C16 . . . . -28.3(2) ?
C18 C13 C17 C16 . . . . 88.9(3) ?
C15 C16 C17 O17 . . . . -176.2(3) ?
C15 C16 C17 C13 . . . . 4.2(3) ?
C19 C10 C13 C18 . . . . 6.9(2) ?

loop_
_cod_related_entry_id
_cod_related_entry_database
_cod_related_entry_code
1 ChemSpider 24726616
